data_7214535
loop_
_publ_author_name
'Banerjee, Subhabrata'
'Dastidar, Parthasarathi'

_publ_section_title
;
 Studying fluorous interactions in a series of coordination compounds
 derived from mono-pyridyl ligands equipped with hydrogen bonding
 functionality: exploiting anion&#x22EF;\pF interaction in separating
 ClO4&#x2212; anion from a competing mixture of anions
;
_journal_issue 45
_journal_name_full CrystEngComm
_journal_page_first 9415
_journal_paper_doi 10.1039/c3ce40359a
_journal_volume 15
_journal_year 2013
_chemical_formula_sum 'C52 H42 Cd2 F20 N12 O17 S4'
_chemical_formula_weight 1840.02
_chemical_name_systematic
;
?
;
_space_group_IT_number 2
_symmetry_cell_setting triclinic
_symmetry_space_group_name_Hall '-P 1'
_symmetry_space_group_name_H-M 'P -1'
_atom_sites_solution_hydrogens geom
_atom_sites_solution_primary direct
_atom_sites_solution_secondary difmap
_audit_creation_method SHELXL-97
_cell_angle_alpha 70.271(2)
_cell_angle_beta 81.333(2)
_cell_angle_gamma 67.876(2)
_cell_formula_units_Z 2
_cell_length_a 14.0690(15)
_cell_length_b 16.4751(18)
_cell_length_c 17.8873(19)
_cell_measurement_temperature 100(2)
_cell_volume 3614.0(7)
_computing_cell_refinement 'Bruker Apex II'
_computing_data_collection 'Bruker Apex II'
_computing_data_reduction SAINT
_computing_molecular_graphics 'Mercury 2.3'
_computing_publication_material Shelxl-97
_computing_structure_refinement 'SHELXL-97 (Sheldrick, 2008)'
_computing_structure_solution 'SHELXS-97 (Sheldrick, 2008)'
_diffrn_ambient_temperature 100(2)
_diffrn_measured_fraction_theta_full 0.995
_diffrn_measured_fraction_theta_max 0.995
_diffrn_radiation_monochromator graphite
_diffrn_radiation_source 'fine-focus sealed tube'
_diffrn_radiation_type MoK\a
_diffrn_radiation_wavelength 0.71073
_diffrn_reflns_av_R_equivalents 0.0524
_diffrn_reflns_av_sigmaI/netI 0.0688
_diffrn_reflns_limit_h_max 16
_diffrn_reflns_limit_h_min -16
_diffrn_reflns_limit_k_max 18
_diffrn_reflns_limit_k_min -18
_diffrn_reflns_limit_l_max 19
_diffrn_reflns_limit_l_min -20
_diffrn_reflns_number 30827
_diffrn_reflns_theta_full 24.11
_diffrn_reflns_theta_max 24.11
_diffrn_reflns_theta_min 1.21
_exptl_absorpt_coefficient_mu 0.826
_exptl_absorpt_correction_T_max 0.8522
_exptl_absorpt_correction_T_min 0.7388
_exptl_absorpt_correction_type multi-scan
_exptl_absorpt_process_details sadabs
_exptl_crystal_colour colorless
_exptl_crystal_density_diffrn 1.691
_exptl_crystal_density_method 'not measured'
_exptl_crystal_description plate
_exptl_crystal_F_000 1828
_exptl_crystal_size_max 0.39
_exptl_crystal_size_mid 0.33
_exptl_crystal_size_min 0.20
_platon_squeeze_details
;
;
_refine_diff_density_max 4.314
_refine_diff_density_min -1.286
_refine_diff_density_rms 0.145
_refine_ls_extinction_method none
_refine_ls_goodness_of_fit_ref 1.049
_refine_ls_hydrogen_treatment constr
_refine_ls_matrix_type full
_refine_ls_number_parameters 968
_refine_ls_number_reflns 11435
_refine_ls_number_restraints 0
_refine_ls_restrained_S_all 1.049
_refine_ls_R_factor_all 0.0997
_refine_ls_R_factor_gt 0.0688
_refine_ls_shift/su_max 0.001
_refine_ls_shift/su_mean 0.000
_refine_ls_structure_factor_coef Fsqd
_refine_ls_weighting_details 'calc w=1/[\s^2^(Fo^2^)+(0.1243P)^2^+1.0433P] where P=(Fo^2^+2Fc^2^)/3'
_refine_ls_weighting_scheme calc
_refine_ls_wR_factor_gt 0.1769
_refine_ls_wR_factor_ref 0.1966
_reflns_number_gt 8097
_reflns_number_total 11435
_reflns_threshold_expression >2sigma(I)
_cod_data_source_file c3ce40359a.txt
_cod_data_source_block bcam26_0m
_cod_original_sg_symbol_H-M P-1
_cod_database_code 7214535

loop_
_symmetry_equiv_pos_as_xyz
'x, y, z'
'-x, -y, -z'

loop_
_atom_site_label
_atom_site_type_symbol
_atom_site_fract_x
_atom_site_fract_y
_atom_site_fract_z
_atom_site_U_iso_or_equiv
_atom_site_adp_type
_atom_site_occupancy
_atom_site_symmetry_multiplicity
_atom_site_calc_flag
_atom_site_refinement_flags
Cd1 Cd 0.84455(4) 0.55587(4) 0.22875(3) 0.02471(18) Uani 1 1 d .
Cd2 Cd 0.39620(4) 0.54458(4) 0.26098(3) 0.02648(18) Uani 1 1 d .
S1 S 1.04598(14) 0.61774(13) 0.22215(10) 0.0263(4) Uani 1 1 d .
S2 S 1.02756(15) 0.34727(13) 0.24719(11) 0.0315(5) Uani 1 1 d .
S3 S 0.59610(13) 0.61241(13) 0.19418(10) 0.0238(4) Uani 1 1 d .
S4 S 0.59474(17) 0.35639(15) 0.24367(13) 0.0429(5) Uani 1 1 d .
F1 F 0.6894(4) 0.1495(4) 0.7371(4) 0.0703(17) Uani 1 1 d .
F2 F 0.7725(5) -0.0360(4) 0.7734(4) 0.086(2) Uani 1 1 d .
F3 F 0.6761(5) -0.1306(4) 0.7335(4) 0.088(2) Uani 1 1 d .
F4 F 0.4887(6) -0.0375(4) 0.6661(4) 0.084(2) Uani 1 1 d .
F5 F 0.4008(4) 0.1454(4) 0.6357(3) 0.0601(14) Uani 1 1 d .
F6 F 0.5498(5) -0.1251(3) 0.1493(3) 0.0653(16) Uani 1 1 d .
F7 F 0.6668(4) -0.0370(4) 0.1706(3) 0.0652(16) Uani 1 1 d .
F8 F 0.3724(5) -0.0273(4) 0.0695(3) 0.0667(16) Uani 1 1 d .
F9 F 0.3130(4) 0.1563(4) 0.0090(3) 0.0566(14) Uani 1 1 d .
F10 F 0.6124(4) 0.1473(3) 0.1050(3) 0.0559(14) Uani 1 1 d .
F11 F 1.1064(7) -0.0520(4) 0.1702(4) 0.115(3) Uani 1 1 d .
F12 F 0.9799(8) -0.1268(4) 0.1425(4) 0.126(4) Uani 1 1 d .
F13 F 1.0778(5) 0.1284(4) 0.0985(3) 0.0702(18) Uani 1 1 d .
F14 F 0.8196(6) -0.0191(5) 0.0433(5) 0.109(3) Uani 1 1 d .
F15 F 0.7897(5) 0.1612(4) -0.0275(4) 0.0780(19) Uani 1 1 d .
F16 F 1.1324(4) -0.1228(3) 0.7184(3) 0.0607(15) Uani 1 1 d .
F17 F 0.9397(4) -0.0202(4) 0.6658(3) 0.0576(14) Uani 1 1 d .
F18 F 0.8742(4) 0.1645(3) 0.6243(3) 0.0493(13) Uani 1 1 d .
F19 F 1.1942(4) 0.1474(3) 0.6903(3) 0.0607(15) Uani 1 1 d .
F20 F 1.2582(4) -0.0387(4) 0.7331(4) 0.0750(18) Uani 1 1 d .
N1 N 0.8486(4) 0.5517(4) 0.0997(3) 0.0237(13) Uani 1 1 d .
C2 C 0.8483(6) 0.6268(5) 0.0401(4) 0.0307(18) Uani 1 1 d .
H2 H 0.8394 0.6806 0.0510 0.037 Uiso 1 1 calc R
C3 C 0.8613(6) 0.6258(6) -0.0385(4) 0.0319(18) Uani 1 1 d .
H3 H 0.8613 0.6785 -0.0797 0.038 Uiso 1 1 calc R
C4 C 0.8738(6) 0.5470(5) -0.0542(4) 0.0293(18) Uani 1 1 d .
H4 H 0.8812 0.5462 -0.1066 0.035 Uiso 1 1 calc R
C5 C 0.8755(5) 0.4692(5) 0.0064(4) 0.0241(16) Uani 1 1 d .
C6 C 0.8605(5) 0.4738(5) 0.0838(4) 0.0269(17) Uani 1 1 d .
H6 H 0.8585 0.4221 0.1255 0.032 Uiso 1 1 calc R
N7 N 0.8904(5) 0.3898(4) -0.0127(3) 0.0291(15) Uani 1 1 d .
H7 H 0.8934 0.3959 -0.0626 0.035 Uiso 1 1 calc R
C8 C 0.9009(6) 0.3033(5) 0.0376(4) 0.0293(17) Uani 1 1 d .
O9 O 0.8944(5) 0.2839(4) 0.1092(3) 0.0426(15) Uani 1 1 d .
N10 N 0.9161(5) 0.2419(4) -0.0031(4) 0.0360(16) Uani 1 1 d .
H10 H 0.9169 0.2606 -0.0542 0.043 Uiso 1 1 calc R
C11 C 0.9303(7) 0.1496(6) 0.0371(5) 0.041(2) Uani 1 1 d .
C12 C 0.8682(8) 0.1077(7) 0.0242(7) 0.062(3) Uani 1 1 d .
C13 C 0.8807(11) 0.0186(8) 0.0592(8) 0.077(4) Uani 1 1 d .
C14 C 0.9630(13) -0.0378(7) 0.1096(6) 0.084(5) Uani 1 1 d .
C15 C 1.0271(10) 0.0012(7) 0.1224(5) 0.070(4) Uani 1 1 d .
C16 C 1.0142(8) 0.0916(6) 0.0874(5) 0.050(3) Uani 1 1 d .
N17 N 0.8444(4) 0.5570(4) 0.3580(3) 0.0252(14) Uani 1 1 d .
C18 C 0.8857(5) 0.4802(5) 0.4184(4) 0.0266(17) Uani 1 1 d .
H18 H 0.9159 0.4241 0.4081 0.032 Uiso 1 1 calc R
C19 C 0.8847(5) 0.4821(5) 0.4956(4) 0.0233(16) Uani 1 1 d .
C20 C 0.8402(6) 0.5662(5) 0.5099(4) 0.0302(18) Uani 1 1 d .
H20 H 0.8388 0.5692 0.5610 0.036 Uiso 1 1 calc R
C21 C 0.7979(6) 0.6453(5) 0.4490(4) 0.0309(18) Uani 1 1 d .
H21 H 0.7682 0.7021 0.4583 0.037 Uiso 1 1 calc R
C22 C 0.8006(6) 0.6384(5) 0.3732(4) 0.0290(17) Uani 1 1 d .
H22 H 0.7714 0.6914 0.3318 0.035 Uiso 1 1 calc R
N23 N 0.9254(5) 0.4035(4) 0.5606(3) 0.0269(14) Uani 1 1 d .
H23 H 0.9252 0.4139 0.6046 0.032 Uiso 1 1 calc R
C24 C 0.9647(6) 0.3140(5) 0.5634(4) 0.0296(17) Uani 1 1 d .
O25 O 0.9698(4) 0.2863(3) 0.5064(3) 0.0383(14) Uani 1 1 d .
N26 N 1.0003(5) 0.2557(4) 0.6360(4) 0.0344(16) Uani 1 1 d .
H26 H 1.0026 0.2790 0.6718 0.041 Uiso 1 1 calc R
C27 C 1.0330(6) 0.1609(5) 0.6553(4) 0.0323(18) Uani 1 1 d .
C28 C 0.9721(6) 0.1141(6) 0.6491(5) 0.038(2) Uani 1 1 d .
C29 C 1.0021(7) 0.0218(6) 0.6694(5) 0.041(2) Uani 1 1 d .
C30 C 1.1013(7) -0.0313(5) 0.6993(5) 0.043(2) Uani 1 1 d .
C31 C 1.1625(7) 0.0133(6) 0.7067(5) 0.044(2) Uani 1 1 d .
C32 C 1.1308(6) 0.1049(6) 0.6841(5) 0.039(2) Uani 1 1 d .
O33 O 1.0037(4) 0.5679(4) 0.1889(3) 0.0316(12) Uani 1 1 d .
O34 O 1.0995(4) 0.5553(3) 0.2965(3) 0.0306(12) Uani 1 1 d .
O35 O 1.1218(4) 0.6472(4) 0.1642(3) 0.0315(12) Uani 1 1 d .
O36 O 0.9629(4) 0.6968(4) 0.2384(3) 0.0327(12) Uani 1 1 d .
O37 O 0.9172(4) 0.3964(4) 0.2728(3) 0.0318(12) Uani 1 1 d .
C38 C 1.0359(7) 0.2319(6) 0.2679(6) 0.056(3) Uani 1 1 d .
H38A H 1.0108 0.2102 0.3211 0.083 Uiso 1 1 calc R
H38B H 1.1061 0.1940 0.2627 0.083 Uiso 1 1 calc R
H38C H 0.9951 0.2288 0.2311 0.083 Uiso 1 1 calc R
C39 C 1.1045(7) 0.3324(6) 0.3235(5) 0.050(2) Uani 1 1 d .
H39A H 1.0908 0.3908 0.3310 0.075 Uiso 1 1 calc R
H39B H 1.1756 0.3072 0.3090 0.075 Uiso 1 1 calc R
H39C H 1.0888 0.2910 0.3719 0.075 Uiso 1 1 calc R
O40 O 0.7812(4) 0.7170(4) 0.1823(3) 0.0441(15) Uani 1 1 d .
O41 O 0.6768(4) 0.5668(3) 0.2564(3) 0.0301(12) Uani 1 1 d .
O42 O 0.6103(4) 0.6959(4) 0.1402(3) 0.0340(13) Uani 1 1 d .
O43 O 0.6019(4) 0.5489(3) 0.1507(3) 0.0289(12) Uani 1 1 d .
O44 O 0.4958(4) 0.6360(4) 0.2369(3) 0.0351(13) Uani 1 1 d .
N45 N 0.3815(4) 0.5515(4) 0.1324(3) 0.0268(14) Uani 1 1 d .
C46 C 0.3709(5) 0.6299(5) 0.0738(4) 0.0304(18) Uani 1 1 d .
H46 H 0.3703 0.6811 0.0854 0.036 Uiso 1 1 calc R
C47 C 0.3608(5) 0.6366(5) -0.0045(4) 0.0294(17) Uani 1 1 d .
H47 H 0.3517 0.6922 -0.0446 0.035 Uiso 1 1 calc R
C48 C 0.3644(5) 0.5607(5) -0.0222(4) 0.0304(18) Uani 1 1 d .
H48 H 0.3574 0.5645 -0.0743 0.036 Uiso 1 1 calc R
C49 C 0.3786(5) 0.4777(5) 0.0385(4) 0.0267(17) Uani 1 1 d .
C50 C 0.3839(5) 0.4769(5) 0.1159(4) 0.0260(17) Uani 1 1 d .
H50 H 0.3892 0.4231 0.1575 0.031 Uiso 1 1 calc R
N51 N 0.3868(4) 0.4013(4) 0.0169(3) 0.0281(14) Uani 1 1 d .
H51 H 0.3725 0.4118 -0.0313 0.034 Uiso 1 1 calc R
C52 C 0.4148(6) 0.3125(5) 0.0639(4) 0.0309(18) Uani 1 1 d .
O53 O 0.4265(5) 0.2853(4) 0.1356(3) 0.0420(14) Uani 1 1 d .
N54 N 0.4286(5) 0.2530(4) 0.0219(4) 0.0381(17) Uani 1 1 d .
H54 H 0.4182 0.2751 -0.0283 0.046 Uiso 1 1 calc R
C55 C 0.4586(6) 0.1582(5) 0.0571(4) 0.0340(19) Uani 1 1 d .
C56 C 0.4025(7) 0.1089(6) 0.0493(4) 0.039(2) Uani 1 1 d .
C57 C 0.4300(8) 0.0170(7) 0.0797(5) 0.049(2) Uani 1 1 d .
C58 C 0.5210(7) -0.0336(5) 0.1205(4) 0.040(2) Uani 1 1 d .
C59 C 0.5779(7) 0.0135(6) 0.1291(5) 0.046(2) Uani 1 1 d .
C60 C 0.5516(7) 0.1058(5) 0.0985(4) 0.035(2) Uani 1 1 d .
N61 N 0.3688(5) 0.5513(4) 0.3895(3) 0.0287(14) Uani 1 1 d .
C62 C 0.4010(5) 0.4744(5) 0.4492(4) 0.0265(17) Uani 1 1 d .
H62 H 0.4324 0.4185 0.4386 0.032 Uiso 1 1 calc R
C63 C 0.3884(5) 0.4757(5) 0.5283(4) 0.0242(16) Uani 1 1 d .
C64 C 0.3421(6) 0.5582(5) 0.5431(4) 0.0312(18) Uani 1 1 d .
H64 H 0.3340 0.5607 0.5949 0.037 Uiso 1 1 calc R
C65 C 0.3072(7) 0.6383(6) 0.4801(5) 0.042(2) Uani 1 1 d .
H65 H 0.2749 0.6951 0.4890 0.050 Uiso 1 1 calc R
C66 C 0.3217(7) 0.6316(6) 0.4038(5) 0.043(2) Uani 1 1 d .
H66 H 0.2977 0.6848 0.3612 0.052 Uiso 1 1 calc R
N67 N 0.4223(5) 0.3958(4) 0.5934(3) 0.0315(15) Uani 1 1 d .
H67 H 0.4128 0.4045 0.6391 0.038 Uiso 1 1 calc R
C68 C 0.4675(6) 0.3076(6) 0.5942(4) 0.0341(19) Uani 1 1 d .
O69 O 0.4814(4) 0.2803(4) 0.5361(3) 0.0401(14) Uani 1 1 d .
N70 N 0.5010(5) 0.2484(4) 0.6681(4) 0.0375(16) Uani 1 1 d .
H70 H 0.4948 0.2704 0.7066 0.045 Uiso 1 1 calc R
C71 C 0.5448(7) 0.1535(6) 0.6820(4) 0.039(2) Uani 1 1 d .
C72 C 0.4961(7) 0.1032(6) 0.6662(5) 0.045(2) Uani 1 1 d .
C73 C 0.5394(8) 0.0101(7) 0.6808(6) 0.055(3) Uani 1 1 d .
C74 C 0.6339(8) -0.0383(6) 0.7179(5) 0.057(3) Uani 1 1 d .
C75 C 0.6817(8) 0.0118(7) 0.7352(6) 0.059(3) Uani 1 1 d .
C76 C 0.6405(7) 0.1036(6) 0.7175(5) 0.048(2) Uani 1 1 d .
O77 O 0.5272(4) 0.4059(4) 0.2997(3) 0.0486(16) Uani 1 1 d .
C78 C 0.5949(10) 0.2433(7) 0.2771(9) 0.100(5) Uani 1 1 d .
H78A H 0.6051 0.2185 0.3334 0.151 Uiso 1 1 calc R
H78B H 0.6494 0.2063 0.2505 0.151 Uiso 1 1 calc R
H78C H 0.5304 0.2433 0.2659 0.151 Uiso 1 1 calc R
C79 C 0.7225(6) 0.3356(6) 0.2642(6) 0.051(2) Uani 1 1 d .
H79A H 0.7313 0.3932 0.2556 0.077 Uiso 1 1 calc R
H79B H 0.7691 0.3038 0.2297 0.077 Uiso 1 1 calc R
H79C H 0.7365 0.2985 0.3185 0.077 Uiso 1 1 calc R
O80 O 0.2547(4) 0.6878(4) 0.2283(3) 0.0352(13) Uani 1 1 d .
O81 O 0.2981(4) 0.4512(4) 0.2995(3) 0.0453(15) Uani 1 1 d .

loop_
_atom_site_aniso_label
_atom_site_aniso_U_11
_atom_site_aniso_U_22
_atom_site_aniso_U_33
_atom_site_aniso_U_23
_atom_site_aniso_U_13
_atom_site_aniso_U_12
Cd1 0.0267(3) 0.0298(3) 0.0200(3) -0.0125(2) 0.0002(2) -0.0085(2)
Cd2 0.0274(3) 0.0310(3) 0.0207(3) -0.0120(2) 0.0020(2) -0.0073(2)
S1 0.0288(10) 0.0362(11) 0.0176(9) -0.0085(8) -0.0026(7) -0.0143(9)
S2 0.0373(11) 0.0265(11) 0.0280(10) -0.0108(8) -0.0020(8) -0.0058(9)
S3 0.0229(9) 0.0308(11) 0.0188(9) -0.0084(8) -0.0048(7) -0.0084(8)
S4 0.0421(13) 0.0344(13) 0.0492(13) -0.0169(10) 0.0002(10) -0.0071(10)
F1 0.058(4) 0.053(4) 0.088(4) 0.000(3) -0.030(3) -0.014(3)
F2 0.054(4) 0.058(4) 0.106(5) 0.005(4) -0.015(3) 0.003(3)
F3 0.108(5) 0.037(4) 0.088(5) -0.017(3) 0.010(4) 0.001(3)
F4 0.126(6) 0.063(4) 0.061(4) -0.015(3) -0.010(4) -0.031(4)
F5 0.060(4) 0.056(3) 0.056(3) -0.004(3) -0.016(3) -0.017(3)
F6 0.097(4) 0.030(3) 0.047(3) -0.007(2) 0.012(3) -0.009(3)
F7 0.076(4) 0.048(3) 0.048(3) -0.003(3) -0.011(3) -0.002(3)
F8 0.091(4) 0.060(4) 0.059(4) -0.025(3) 0.004(3) -0.033(3)
F9 0.057(3) 0.058(3) 0.054(3) -0.014(3) -0.012(3) -0.017(3)
F10 0.063(3) 0.050(3) 0.051(3) -0.003(3) -0.021(3) -0.020(3)
F11 0.204(9) 0.046(4) 0.046(4) -0.010(3) -0.041(5) 0.020(5)
F12 0.256(10) 0.032(4) 0.057(4) -0.010(3) 0.053(5) -0.041(5)
F13 0.096(5) 0.050(4) 0.051(3) -0.022(3) -0.040(3) 0.009(3)
F14 0.119(6) 0.081(5) 0.162(7) -0.078(5) 0.076(5) -0.069(5)
F15 0.054(4) 0.071(4) 0.129(6) -0.061(4) 0.003(4) -0.019(3)
F16 0.078(4) 0.028(3) 0.066(4) -0.006(3) -0.012(3) -0.011(3)
F17 0.070(4) 0.046(3) 0.062(4) -0.016(3) -0.003(3) -0.026(3)
F18 0.050(3) 0.039(3) 0.052(3) -0.008(2) -0.013(2) -0.010(2)
F19 0.048(3) 0.039(3) 0.094(4) -0.023(3) -0.023(3) -0.003(3)
F20 0.062(4) 0.045(3) 0.102(5) -0.015(3) -0.032(3) 0.002(3)
N1 0.024(3) 0.029(4) 0.022(3) -0.011(3) 0.002(2) -0.011(3)
C2 0.029(4) 0.031(5) 0.035(4) -0.016(4) 0.004(3) -0.010(3)
C3 0.037(5) 0.040(5) 0.017(4) -0.008(3) 0.007(3) -0.016(4)
C4 0.033(4) 0.037(5) 0.017(4) -0.013(3) 0.002(3) -0.009(4)
C5 0.024(4) 0.032(4) 0.020(4) -0.012(3) 0.005(3) -0.012(3)
C6 0.022(4) 0.027(4) 0.030(4) -0.011(3) 0.001(3) -0.004(3)
N7 0.035(4) 0.033(4) 0.017(3) -0.012(3) -0.004(3) -0.005(3)
C8 0.029(4) 0.031(5) 0.026(4) -0.009(4) -0.002(3) -0.009(3)
O9 0.066(4) 0.034(3) 0.023(3) -0.014(2) 0.000(3) -0.008(3)
N10 0.057(5) 0.027(4) 0.024(3) -0.012(3) -0.005(3) -0.010(3)
C11 0.054(6) 0.035(5) 0.031(5) -0.020(4) 0.008(4) -0.008(4)
C12 0.060(7) 0.055(7) 0.081(8) -0.045(6) 0.034(6) -0.025(6)
C13 0.105(10) 0.041(7) 0.095(9) -0.049(7) 0.060(8) -0.036(7)
C14 0.172(15) 0.029(7) 0.042(6) -0.018(5) 0.057(8) -0.043(8)
C15 0.134(11) 0.021(6) 0.017(4) 0.003(4) -0.007(5) 0.010(6)
C16 0.084(7) 0.029(5) 0.030(5) -0.014(4) -0.003(5) -0.006(5)
N17 0.025(3) 0.028(4) 0.023(3) -0.010(3) 0.000(3) -0.007(3)
C18 0.029(4) 0.024(4) 0.028(4) -0.011(3) 0.004(3) -0.009(3)
C19 0.022(4) 0.030(4) 0.022(4) -0.012(3) -0.001(3) -0.010(3)
C20 0.042(5) 0.035(5) 0.019(4) -0.014(3) 0.005(3) -0.017(4)
C21 0.042(5) 0.023(4) 0.027(4) -0.012(3) 0.000(3) -0.007(4)
C22 0.036(4) 0.026(4) 0.026(4) -0.010(3) 0.002(3) -0.011(4)
N23 0.037(4) 0.023(4) 0.021(3) -0.007(3) -0.007(3) -0.007(3)
C24 0.032(4) 0.029(5) 0.028(4) -0.006(3) -0.004(3) -0.013(4)
O25 0.064(4) 0.029(3) 0.023(3) -0.010(2) -0.004(3) -0.014(3)
N26 0.052(4) 0.033(4) 0.024(3) -0.015(3) -0.005(3) -0.013(3)
C27 0.049(5) 0.021(4) 0.025(4) -0.010(3) -0.001(4) -0.008(4)
C28 0.035(5) 0.036(5) 0.035(5) -0.014(4) -0.004(4) 0.001(4)
C29 0.062(6) 0.032(5) 0.031(5) -0.016(4) 0.002(4) -0.016(5)
C30 0.055(6) 0.015(5) 0.045(5) -0.005(4) -0.002(4) 0.000(4)
C31 0.044(5) 0.032(5) 0.044(5) -0.009(4) -0.010(4) 0.003(4)
C32 0.044(5) 0.032(5) 0.044(5) -0.016(4) -0.007(4) -0.010(4)
O33 0.027(3) 0.050(3) 0.030(3) -0.029(3) 0.000(2) -0.013(2)
O34 0.043(3) 0.034(3) 0.016(2) -0.008(2) -0.007(2) -0.012(3)
O35 0.020(3) 0.054(4) 0.027(3) -0.021(3) 0.000(2) -0.012(2)
O36 0.028(3) 0.042(3) 0.034(3) -0.018(3) -0.006(2) -0.012(2)
O37 0.031(3) 0.045(3) 0.025(3) -0.017(2) -0.002(2) -0.014(3)
C38 0.056(6) 0.031(5) 0.083(7) -0.018(5) -0.033(5) -0.006(4)
C39 0.057(6) 0.050(6) 0.050(6) -0.011(5) -0.030(5) -0.020(5)
O40 0.047(4) 0.035(3) 0.050(4) -0.014(3) -0.020(3) -0.007(3)
O41 0.029(3) 0.044(3) 0.019(3) -0.008(2) -0.003(2) -0.016(2)
O42 0.045(3) 0.042(3) 0.021(3) -0.009(2) -0.008(2) -0.020(3)
O43 0.034(3) 0.035(3) 0.020(3) -0.012(2) -0.007(2) -0.010(2)
O44 0.028(3) 0.055(4) 0.028(3) -0.016(3) -0.004(2) -0.018(3)
N45 0.024(3) 0.032(4) 0.022(3) -0.009(3) -0.003(2) -0.006(3)
C46 0.028(4) 0.027(4) 0.036(4) -0.014(4) 0.002(3) -0.007(3)
C47 0.029(4) 0.029(4) 0.026(4) -0.006(3) -0.001(3) -0.007(3)
C48 0.027(4) 0.043(5) 0.017(4) -0.008(3) -0.004(3) -0.009(4)
C49 0.018(4) 0.038(5) 0.021(4) -0.013(3) 0.000(3) -0.003(3)
C50 0.027(4) 0.030(4) 0.018(4) -0.008(3) 0.001(3) -0.007(3)
N51 0.033(4) 0.034(4) 0.018(3) -0.007(3) -0.006(3) -0.010(3)
C52 0.031(4) 0.036(5) 0.018(4) -0.006(4) 0.001(3) -0.006(4)
O53 0.068(4) 0.037(3) 0.018(3) -0.009(2) -0.004(3) -0.014(3)
N54 0.054(4) 0.037(4) 0.018(3) -0.003(3) -0.010(3) -0.012(3)
C55 0.054(5) 0.038(5) 0.011(4) -0.004(3) -0.004(3) -0.018(4)
C56 0.049(5) 0.033(5) 0.023(4) -0.011(4) -0.006(4) 0.002(4)
C57 0.074(7) 0.060(7) 0.030(5) -0.024(5) 0.017(5) -0.041(6)
C58 0.070(6) 0.024(5) 0.014(4) -0.008(3) 0.001(4) -0.005(4)
C59 0.053(6) 0.041(6) 0.023(4) -0.005(4) -0.007(4) 0.006(5)
C60 0.051(5) 0.024(5) 0.023(4) -0.004(3) -0.007(4) -0.005(4)
N61 0.036(4) 0.027(4) 0.023(3) -0.011(3) -0.001(3) -0.007(3)
C62 0.022(4) 0.036(5) 0.019(4) -0.013(3) 0.002(3) -0.004(3)
C63 0.021(4) 0.032(4) 0.023(4) -0.010(3) -0.003(3) -0.010(3)
C64 0.034(4) 0.036(5) 0.026(4) -0.014(4) -0.005(3) -0.008(4)
C65 0.055(6) 0.035(5) 0.039(5) -0.025(4) 0.002(4) -0.009(4)
C66 0.051(6) 0.036(5) 0.032(5) -0.008(4) 0.008(4) -0.010(4)
N67 0.039(4) 0.030(4) 0.019(3) -0.006(3) -0.005(3) -0.004(3)
C68 0.033(4) 0.045(5) 0.021(4) -0.008(4) 0.001(3) -0.013(4)
O69 0.051(4) 0.042(4) 0.025(3) -0.015(3) -0.001(3) -0.010(3)
N70 0.047(4) 0.036(4) 0.026(4) -0.012(3) -0.007(3) -0.006(3)
C71 0.052(5) 0.035(5) 0.022(4) -0.004(4) -0.003(4) -0.012(4)
C72 0.054(6) 0.035(5) 0.027(4) -0.001(4) -0.002(4) -0.003(4)
C73 0.081(8) 0.050(7) 0.050(6) -0.027(5) 0.009(5) -0.034(6)
C74 0.074(7) 0.032(6) 0.034(5) 0.001(4) 0.004(5) 0.002(5)
C75 0.052(6) 0.041(6) 0.053(6) -0.003(5) 0.009(5) 0.003(5)
C76 0.046(6) 0.033(6) 0.044(5) 0.001(4) -0.001(4) -0.003(4)
O77 0.044(3) 0.045(4) 0.030(3) -0.005(3) 0.013(3) 0.004(3)
C78 0.093(10) 0.045(7) 0.165(14) -0.025(8) 0.002(9) -0.034(7)
C79 0.031(5) 0.048(6) 0.066(6) -0.023(5) -0.005(4) 0.000(4)
O80 0.034(3) 0.035(3) 0.033(3) -0.014(2) -0.004(2) -0.003(2)
O81 0.043(3) 0.059(4) 0.030(3) 0.001(3) -0.006(3) -0.024(3)

loop_
_atom_type_symbol
_atom_type_description
_atom_type_scat_dispersion_real
_atom_type_scat_dispersion_imag
_atom_type_scat_source
C C 0.0033 0.0016 'International Tables Vol C Tables 4.2.6.8 and 6.1.1.4'
H H 0.0000 0.0000 'International Tables Vol C Tables 4.2.6.8 and 6.1.1.4'
N N 0.0061 0.0033 'International Tables Vol C Tables 4.2.6.8 and 6.1.1.4'
O O 0.0106 0.0060 'International Tables Vol C Tables 4.2.6.8 and 6.1.1.4'
F F 0.0171 0.0103 'International Tables Vol C Tables 4.2.6.8 and 6.1.1.4'
S S 0.1246 0.1234 'International Tables Vol C Tables 4.2.6.8 and 6.1.1.4'
Cd Cd -0.8075 1.2024 'International Tables Vol C Tables 4.2.6.8 and 6.1.1.4'

loop_
_geom_angle_atom_site_label_1
_geom_angle_atom_site_label_2
_geom_angle_atom_site_label_3
_geom_angle
O41 Cd1 O33 171.24(18)
O41 Cd1 N17 85.08(18)
O33 Cd1 N17 97.57(18)
O41 Cd1 O37 97.40(18)
O33 Cd1 O37 91.01(18)
N17 Cd1 O37 89.06(18)
O41 Cd1 N1 95.93(18)
O33 Cd1 N1 81.59(18)
N17 Cd1 N1 178.6(2)
O37 Cd1 N1 89.81(18)
O41 Cd1 O40 85.99(19)
O33 Cd1 O40 85.60(19)
N17 Cd1 O40 91.3(2)
O37 Cd1 O40 176.60(19)
N1 Cd1 O40 89.8(2)
O77 Cd2 N45 99.1(2)
O77 Cd2 N61 91.2(2)
N45 Cd2 N61 166.3(2)
O77 Cd2 O81 82.1(2)
N45 Cd2 O81 87.2(2)
N61 Cd2 O81 85.4(2)
O77 Cd2 O44 96.6(2)
N45 Cd2 O44 99.05(19)
N61 Cd2 O44 88.53(19)
O81 Cd2 O44 173.79(18)
O77 Cd2 O80 176.62(18)
N45 Cd2 O80 83.65(19)
N61 Cd2 O80 85.71(19)
O81 Cd2 O80 96.15(19)
O44 Cd2 O80 84.85(18)
O36 S1 O35 111.3(3)
O36 S1 O33 109.9(3)
O35 S1 O33 107.9(3)
O36 S1 O34 109.6(3)
O35 S1 O34 108.2(3)
O33 S1 O34 109.9(3)
O37 S2 C39 104.8(4)
O37 S2 C38 104.3(4)
C39 S2 C38 99.4(4)
O42 S3 O43 110.9(3)
O42 S3 O44 109.9(3)
O43 S3 O44 109.9(3)
O42 S3 O41 109.2(3)
O43 S3 O41 110.4(3)
O44 S3 O41 106.5(3)
O77 S4 C78 107.8(5)
O77 S4 C79 106.2(4)
C78 S4 C79 100.0(6)
C2 N1 C6 119.6(6)
C2 N1 Cd1 118.1(5)
C6 N1 Cd1 122.1(5)
N1 C2 C3 120.9(7)
N1 C2 H2 119.5
C3 C2 H2 119.5
C4 C3 C2 119.4(7)
C4 C3 H3 120.3
C2 C3 H3 120.3
C3 C4 C5 120.3(7)
C3 C4 H4 119.8
C5 C4 H4 119.8
C4 C5 C6 118.3(7)
C4 C5 N7 118.2(6)
C6 C5 N7 123.5(6)
N1 C6 C5 121.5(7)
N1 C6 H6 119.3
C5 C6 H6 119.3
C8 N7 C5 128.4(6)
C8 N7 H7 115.8
C5 N7 H7 115.8
O9 C8 N7 124.2(7)
O9 C8 N10 123.9(7)
N7 C8 N10 111.9(6)
C8 N10 C11 121.1(6)
C8 N10 H10 119.4
C11 N10 H10 119.4
C12 C11 N10 121.5(9)
C12 C11 C16 116.3(9)
N10 C11 C16 122.0(8)
C13 C12 F15 118.9(11)
C13 C12 C11 123.7(12)
F15 C12 C11 117.4(9)
C12 C13 F14 121.3(14)
C12 C13 C14 119.5(13)
F14 C13 C14 119.0(11)
F12 C14 C15 120.9(15)
F12 C14 C13 120.9(14)
C15 C14 C13 118.2(10)
F11 C15 C16 118.7(12)
F11 C15 C14 118.8(11)
C16 C15 C14 122.5(11)
F13 C16 C15 122.3(10)
F13 C16 C11 118.0(8)
C15 C16 C11 119.7(10)
C18 N17 C22 118.9(6)
C18 N17 Cd1 122.9(5)
C22 N17 Cd1 118.2(5)
N17 C18 C19 122.1(7)
N17 C18 H18 118.9
C19 C18 H18 118.9
C20 C19 C18 118.2(7)
C20 C19 N23 117.7(6)
C18 C19 N23 124.0(6)
C21 C20 C19 120.5(7)
C21 C20 H20 119.8
C19 C20 H20 119.8
C20 C21 C22 118.4(7)
C20 C21 H21 120.8
C22 C21 H21 120.8
N17 C22 C21 121.9(7)
N17 C22 H22 119.0
C21 C22 H22 119.0
C24 N23 C19 129.0(6)
C24 N23 H23 115.5
C19 N23 H23 115.5
O25 C24 N23 124.4(7)
O25 C24 N26 122.3(7)
N23 C24 N26 113.3(6)
C24 N26 C27 123.4(6)
C24 N26 H26 118.3
C27 N26 H26 118.3
N26 C27 C28 123.5(7)
N26 C27 C32 121.5(7)
C28 C27 C32 114.9(7)
C29 C28 F18 117.8(8)
C29 C28 C27 124.2(8)
F18 C28 C27 117.9(7)
F17 C29 C28 122.1(8)
F17 C29 C30 119.5(7)
C28 C29 C30 118.3(8)
F16 C30 C31 122.6(8)
F16 C30 C29 118.8(8)
C31 C30 C29 118.6(7)
C32 C31 F20 121.3(9)
C32 C31 C30 121.1(8)
F20 C31 C30 117.5(8)
C31 C32 F19 119.8(8)
C31 C32 C27 122.8(8)
F19 C32 C27 117.4(7)
S1 O33 Cd1 121.6(3)
S2 O37 Cd1 120.4(3)
S2 C38 H38A 109.5
S2 C38 H38B 109.5
H38A C38 H38B 109.5
S2 C38 H38C 109.5
H38A C38 H38C 109.5
H38B C38 H38C 109.5
S2 C39 H39A 109.5
S2 C39 H39B 109.5
H39A C39 H39B 109.5
S2 C39 H39C 109.5
H39A C39 H39C 109.5
H39B C39 H39C 109.5
S3 O41 Cd1 123.3(3)
S3 O44 Cd2 120.3(3)
C46 N45 C50 119.7(6)
C46 N45 Cd2 119.8(5)
C50 N45 Cd2 120.4(5)
N45 C46 C47 121.2(7)
N45 C46 H46 119.4
C47 C46 H46 119.4
C48 C47 C46 119.6(7)
C48 C47 H47 120.2
C46 C47 H47 120.2
C47 C48 C49 119.5(7)
C47 C48 H48 120.2
C49 C48 H48 120.2
C50 C49 C48 117.8(7)
C50 C49 N51 124.9(7)
C48 C49 N51 117.3(6)
N45 C50 C49 122.0(7)
N45 C50 H50 119.0
C49 C50 H50 119.0
C52 N51 C49 126.9(6)
C52 N51 H51 116.6
C49 N51 H51 116.6
O53 C52 N51 126.2(7)
O53 C52 N54 121.6(7)
N51 C52 N54 112.2(6)
C52 N54 C55 122.8(6)
C52 N54 H54 118.6
C55 N54 H54 118.6
C56 C55 N54 121.5(7)
C56 C55 C60 116.0(7)
N54 C55 C60 122.4(7)
C57 C56 F9 118.0(8)
C57 C56 C55 123.9(8)
F9 C56 C55 118.1(7)
F8 C57 C56 121.1(9)
F8 C57 C58 119.3(9)
C56 C57 C58 119.6(8)
F6 C58 C59 122.5(8)
F6 C58 C57 119.9(9)
C59 C58 C57 117.7(8)
C60 C59 C58 123.4(8)
C60 C59 F7 119.5(9)
C58 C59 F7 117.2(8)
F10 C60 C59 120.7(8)
F10 C60 C55 119.8(7)
C59 C60 C55 119.5(8)
C62 N61 C66 120.1(7)
C62 N61 Cd2 119.3(5)
C66 N61 Cd2 120.6(5)
N61 C62 C63 121.1(7)
N61 C62 H62 119.5
C63 C62 H62 119.5
C64 C63 N67 118.1(6)
C64 C63 C62 118.9(7)
N67 C63 C62 123.0(7)
C63 C64 C65 119.5(7)
C63 C64 H64 120.3
C65 C64 H64 120.3
C66 C65 C64 118.3(7)
C66 C65 H65 120.8
C64 C65 H65 120.8
N61 C66 C65 122.0(8)
N61 C66 H66 119.0
C65 C66 H66 119.0
C68 N67 C63 129.1(6)
C68 N67 H67 115.4
C63 N67 H67 115.4
O69 C68 N67 125.4(7)
O69 C68 N70 121.7(8)
N67 C68 N70 112.9(7)
C68 N70 C71 121.5(7)
C68 N70 H70 119.3
C71 N70 H70 119.3
C72 C71 N70 123.0(8)
C72 C71 C76 116.3(8)
N70 C71 C76 120.6(8)
F5 C72 C73 117.3(9)
F5 C72 C71 120.2(8)
C73 C72 C71 122.5(9)
F4 C73 C72 121.0(10)
F4 C73 C74 118.8(9)
C72 C73 C74 120.0(9)
F3 C74 C75 122.5(10)
F3 C74 C73 120.0(10)
C75 C74 C73 117.5(9)
C76 C75 F2 120.8(11)
C76 C75 C74 122.0(10)
F2 C75 C74 117.2(9)
C75 C76 F1 119.8(9)
C75 C76 C71 121.7(10)
F1 C76 C71 118.5(8)
S4 O77 Cd2 124.4(3)
S4 C78 H78A 109.5
S4 C78 H78B 109.5
H78A C78 H78B 109.5
S4 C78 H78C 109.5
H78A C78 H78C 109.5
H78B C78 H78C 109.5
S4 C79 H79A 109.5
S4 C79 H79B 109.5
H79A C79 H79B 109.5
S4 C79 H79C 109.5
H79A C79 H79C 109.5
H79B C79 H79C 109.5

loop_
_geom_bond_atom_site_label_1
_geom_bond_atom_site_label_2
_geom_bond_distance
Cd1 O41 2.288(5)
Cd1 O33 2.306(5)
Cd1 N17 2.319(6)
Cd1 O37 2.322(5)
Cd1 N1 2.323(5)
Cd1 O40 2.341(5)
Cd2 O77 2.289(5)
Cd2 N45 2.300(6)
Cd2 N61 2.306(6)
Cd2 O81 2.311(6)
Cd2 O44 2.320(5)
Cd2 O80 2.399(5)
S1 O36 1.468(5)
S1 O35 1.472(5)
S1 O33 1.479(5)
S1 O34 1.480(5)
S2 O37 1.538(5)
S2 C39 1.764(8)
S2 C38 1.771(8)
S3 O42 1.454(5)
S3 O43 1.474(5)
S3 O44 1.480(5)
S3 O41 1.505(5)
S4 O77 1.501(6)
S4 C78 1.753(10)
S4 C79 1.770(9)
F1 C76 1.346(11)
F2 C75 1.365(11)
F3 C74 1.352(10)
F4 C73 1.344(11)
F5 C72 1.357(10)
F6 C58 1.333(9)
F7 C59 1.373(10)
F8 C57 1.342(10)
F9 C56 1.367(9)
F10 C60 1.318(9)
F11 C15 1.338(13)
F12 C14 1.323(11)
F13 C16 1.322(11)
F14 C13 1.343(14)
F15 C12 1.369(13)
F16 C30 1.334(9)
F17 C29 1.325(10)
F18 C28 1.364(9)
F19 C32 1.360(9)
F20 C31 1.349(10)
N1 C2 1.332(9)
N1 C6 1.352(9)
C2 C3 1.394(10)
C2 H2 0.9300
C3 C4 1.362(10)
C3 H3 0.9300
C4 C5 1.367(10)
C4 H4 0.9300
C5 C6 1.393(10)
C5 N7 1.396(9)
C6 H6 0.9300
N7 C8 1.370(9)
N7 H7 0.8600
C8 O9 1.209(9)
C8 N10 1.374(9)
N10 C11 1.394(10)
N10 H10 0.8600
C11 C12 1.385(13)
C11 C16 1.417(13)
C12 C13 1.340(15)
C13 C14 1.397(19)
C14 C15 1.370(18)
C15 C16 1.358(13)
N17 C18 1.348(9)
N17 C22 1.351(9)
C18 C19 1.389(10)
C18 H18 0.9300
C19 C20 1.383(10)
C19 N23 1.408(9)
C20 C21 1.376(10)
C20 H20 0.9300
C21 C22 1.392(10)
C21 H21 0.9300
C22 H22 0.9300
N23 C24 1.352(9)
N23 H23 0.8600
C24 O25 1.232(9)
C24 N26 1.362(9)
N26 C27 1.383(9)
N26 H26 0.8600
C27 C28 1.387(11)
C27 C32 1.395(11)
C28 C29 1.346(11)
C29 C30 1.411(12)
C30 C31 1.369(12)
C31 C32 1.332(11)
C38 H38A 0.9600
C38 H38B 0.9600
C38 H38C 0.9600
C39 H39A 0.9600
C39 H39B 0.9600
C39 H39C 0.9600
N45 C46 1.334(9)
N45 C50 1.347(9)
C46 C47 1.392(10)
C46 H46 0.9300
C47 C48 1.372(10)
C47 H47 0.9300
C48 C49 1.395(10)
C48 H48 0.9300
C49 C50 1.393(9)
C49 N51 1.397(9)
C50 H50 0.9300
N51 C52 1.356(9)
N51 H51 0.8600
C52 O53 1.223(8)
C52 N54 1.368(10)
N54 C55 1.390(10)
N54 H54 0.8600
C55 C56 1.376(11)
C55 C60 1.419(11)
C56 C57 1.344(12)
C57 C58 1.392(13)
C58 C59 1.361(13)
C59 C60 1.351(11)
N61 C62 1.324(9)
N61 C66 1.330(10)
C62 C63 1.406(9)
C62 H62 0.9300
C63 C64 1.366(10)
C63 N67 1.405(9)
C64 C65 1.387(11)
C64 H64 0.9300
C65 C66 1.386(11)
C65 H65 0.9300
C66 H66 0.9300
N67 C68 1.345(10)
N67 H67 0.8600
C68 O69 1.227(9)
C68 N70 1.375(9)
N70 C71 1.394(10)
N70 H70 0.8600
C71 C72 1.370(12)
C71 C76 1.402(12)
C72 C73 1.366(13)
C73 C74 1.398(14)
C74 C75 1.371(15)
C75 C76 1.339(13)
C78 H78A 0.9600
C78 H78B 0.9600
C78 H78C 0.9600
C79 H79A 0.9600
C79 H79B 0.9600
C79 H79C 0.9600

loop_
_geom_hbond_atom_site_label_D
_geom_hbond_atom_site_label_H
_geom_hbond_atom_site_label_A
_geom_hbond_distance_DH
_geom_hbond_distance_HA
_geom_hbond_distance_DA
_geom_hbond_angle_DHA
_geom_hbond_site_symmetry_A
N70 H70 O44 0.86 2.16 2.966(8) 155.8 2_666
N67 H67 O44 0.86 2.50 3.218(8) 141.8 2_666
N67 H67 O41 0.86 2.18 2.982(7) 155.3 2_666
N54 H54 O42 0.86 1.96 2.811(8) 169.1 2_665
N51 H51 O43 0.86 2.03 2.825(7) 153.4 2_665
N26 H26 O36 0.86 1.95 2.787(8) 165.6 2_766
N23 H23 O34 0.86 1.95 2.800(7) 170.7 2_766
N10 H10 O35 0.86 2.04 2.846(8) 156.0 2_765
N7 H7 O33 0.86 2.51 3.243(8) 143.5 2_765
N7 H7 O35 0.86 2.22 3.011(7) 152.1 2_765

loop_
_platon_squeeze_void_nr
_platon_squeeze_void_average_x
_platon_squeeze_void_average_y
_platon_squeeze_void_average_z
_platon_squeeze_void_volume
_platon_squeeze_void_count_electrons
1 0.250 0.798 0.857 7.0 -0.3
2 0.283 0.833 0.457 8.4 0.7
3 0.344 0.757 0.570 8.8 0.5
4 0.385 0.794 0.110 12.0 1.5
5 0.614 0.206 0.890 12.0 1.9
6 0.658 0.241 0.434 8.8 0.3
7 0.719 0.164 0.547 8.4 0.2
8 0.750 0.202 0.143 7.0 -0.4
